data_2232499
loop_
_publ_author_name
'Zhang, Jia'
'Song, Jiang-Feng'

_publ_section_title
;
 Poly[bis[\m~2~-1,4-bis(1<i>H</i>-imidazol-1-yl)butane]dichloridonickel(II)]
;
_journal_coeditor_code WM2543
_journal_issue 11
_journal_name_full 'Acta Crystallographica Section E'
_journal_page_first m1633
_journal_paper_doi 10.1107/S1600536811044448
_journal_volume 67
_journal_year 2011
_chemical_formula_iupac '[Ni Cl2 (C10 H14 N4)2]'
_chemical_formula_moiety 'C20 H28 Cl2 N8 Ni'
_chemical_formula_sum 'C20 H28 Cl2 N8 Ni'
_chemical_formula_weight 510.11
_chemical_name_systematic
;
Poly[bis[\m~2~-1,4-bis(1<i>H</i>-imidazol-1-yl)butane]dichloridonickel(II)]
;
_space_group_IT_number 14
_symmetry_cell_setting monoclinic
_symmetry_space_group_name_Hall '-P 2yn'
_symmetry_space_group_name_H-M 'P 1 21/n 1'
_atom_sites_solution_hydrogens geom
_atom_sites_solution_primary direct
_atom_sites_solution_secondary difmap
_audit_creation_method SHELXL-97
_cell_angle_alpha 90.00
_cell_angle_beta 113.60(3)
_cell_angle_gamma 90.00
_cell_formula_units_Z 2
_cell_length_a 7.4572(15)
_cell_length_b 18.297(4)
_cell_length_c 8.7321(17)
_cell_measurement_reflns_used 2469
_cell_measurement_temperature 293(2)
_cell_measurement_theta_max 27.48
_cell_measurement_theta_min 3.1
_cell_volume 1091.8(5)
_computing_cell_refinement 'SAINT (Bruker, 2004)'
_computing_data_collection 'SMART (Bruker, 2004)'
_computing_data_reduction 'SAINT (Bruker, 2004)'
_computing_molecular_graphics 'DIAMOND (Brandenburg, 2000)'
_computing_publication_material 'SHELXL97 (Sheldrick, 2008)'
_computing_structure_refinement 'SHELXL97 (Sheldrick, 2008)'
_computing_structure_solution 'SHELXS97 (Sheldrick, 2008)'
_diffrn_ambient_temperature 293(2)
_diffrn_measured_fraction_theta_full 0.983
_diffrn_measured_fraction_theta_max 0.983
_diffrn_measurement_device_type 'Bruker SMART APEX CCD'
_diffrn_measurement_method '\w scans'
_diffrn_radiation_monochromator graphite
_diffrn_radiation_source 'fine-focus sealed tube'
_diffrn_radiation_type MoK\a
_diffrn_radiation_wavelength 0.71073
_diffrn_reflns_av_R_equivalents 0.0368
_diffrn_reflns_av_sigmaI/netI 0.0336
_diffrn_reflns_limit_h_max 9
_diffrn_reflns_limit_h_min -9
_diffrn_reflns_limit_k_max 23
_diffrn_reflns_limit_k_min -23
_diffrn_reflns_limit_l_max 11
_diffrn_reflns_limit_l_min -10
_diffrn_reflns_number 10382
_diffrn_reflns_theta_full 27.48
_diffrn_reflns_theta_max 27.48
_diffrn_reflns_theta_min 3.05
_diffrn_standards_number 0
_exptl_absorpt_coefficient_mu 1.160
_exptl_absorpt_correction_T_max 0.8929
_exptl_absorpt_correction_T_min 0.8012
_exptl_absorpt_correction_type multi-scan
_exptl_absorpt_process_details '(<i>SADABS</i>; Bruker, 2004)'
_exptl_crystal_colour green
_exptl_crystal_density_diffrn 1.552
_exptl_crystal_density_method 'not measured'
_exptl_crystal_description block
_exptl_crystal_F_000 532
_exptl_crystal_size_max 0.20
_exptl_crystal_size_mid 0.15
_exptl_crystal_size_min 0.10
_refine_diff_density_max 0.328
_refine_diff_density_min -0.366
_refine_ls_extinction_method none
_refine_ls_goodness_of_fit_ref 1.108
_refine_ls_hydrogen_treatment constr
_refine_ls_matrix_type full
_refine_ls_number_parameters 142
_refine_ls_number_reflns 2469
_refine_ls_number_restraints 0
_refine_ls_restrained_S_all 1.108
_refine_ls_R_factor_all 0.0439
_refine_ls_R_factor_gt 0.0373
_refine_ls_shift/su_max 0.000
_refine_ls_shift/su_mean 0.000
_refine_ls_structure_factor_coef Fsqd
_refine_ls_weighting_details 'calc w=1/[\s^2^(Fo^2^)+(0.0274P)^2^+1.1307P] where P=(Fo^2^+2Fc^2^)/3'
_refine_ls_weighting_scheme calc
_refine_ls_wR_factor_gt 0.0868
_refine_ls_wR_factor_ref 0.0888
_reflns_number_gt 2158
_reflns_number_total 2469
_reflns_threshold_expression I>2sigma(I)
_cod_data_source_file wm2543.cif
_cod_data_source_block I
_cod_original_cell_volume 1091.8(4)
_cod_original_sg_symbol_H-M 'P 21/n'
_cod_database_code 2232499
_cod_database_fobs_code 2232499

loop_
_symmetry_equiv_pos_as_xyz
'x, y, z'
'-x+1/2, y+1/2, -z+1/2'
'-x, -y, -z'
'x-1/2, -y-1/2, z-1/2'

loop_
_atom_site_type_symbol
_atom_site_label
_atom_site_fract_x
_atom_site_fract_y
_atom_site_fract_z
_atom_site_U_iso_or_equiv
_atom_site_adp_type
_atom_site_calc_flag
_atom_site_refinement_flags
_atom_site_occupancy
_atom_site_symmetry_multiplicity
N N4 0.1415(3) 0.10177(10) 0.0471(3) 0.0289(4) Uani d . 1 1
C C9 0.0664(4) 0.16648(14) 0.0733(4) 0.0440(7) Uani d . 1 1
H H9 -0.0615 0.1733 0.0630 0.053 Uiso calc R 1 1
C C10 0.2054(4) 0.21922(14) 0.1165(4) 0.0456(7) Uani d . 1 1
H H10 0.1917 0.2678 0.1415 0.055 Uiso calc R 1 1
C C8 0.3245(3) 0.11623(13) 0.0740(3) 0.0298(5) Uani d . 1 1
H H8 0.4118 0.0819 0.0650 0.036 Uiso calc R 1 1
N N3 0.3700(3) 0.18646(11) 0.1160(3) 0.0335(5) Uani d . 1 1
C C7 0.5640(4) 0.21996(15) 0.1668(4) 0.0457(7) Uani d . 1 1
H H7A 0.6545 0.1835 0.1592 0.055 Uiso calc R 1 1
H H7B 0.6092 0.2347 0.2829 0.055 Uiso calc R 1 1
C C6 0.5694(4) 0.28506(14) 0.0646(3) 0.0383(6) Uani d . 1 1
H H6A 0.4725 0.3204 0.0647 0.046 Uiso calc R 1 1
H H6B 0.5361 0.2699 -0.0500 0.046 Uiso calc R 1 1
Ni Ni1 1.5000 0.5000 0.5000 0.02315(12) Uani d S 1 2
Cl Cl1 1.30895(8) 0.46277(3) 0.66987(8) 0.03495(16) Uani d . 1 1
N N1 1.2760(3) 0.45639(10) 0.2843(2) 0.0269(4) Uani d . 1 1
N N2 0.9912(3) 0.41380(11) 0.1097(3) 0.0323(4) Uani d . 1 1
C C3 1.0969(3) 0.43850(14) 0.2651(3) 0.0329(5) Uani d . 1 1
H H3 1.0496 0.4425 0.3485 0.039 Uiso calc R 1 1
C C1 1.2840(4) 0.44240(13) 0.1329(3) 0.0320(5) Uani d . 1 1
H H1 1.3929 0.4500 0.1083 0.038 Uiso calc R 1 1
C C2 1.1099(4) 0.41598(13) 0.0245(3) 0.0355(5) Uani d . 1 1
H H2 1.0776 0.4021 -0.0859 0.043 Uiso calc R 1 1
C C5 0.7692(4) 0.32062(14) 0.1322(4) 0.0414(6) Uani d . 1 1
H H5A 0.8052 0.3315 0.2495 0.050 Uiso calc R 1 1
H H5B 0.8631 0.2855 0.1253 0.050 Uiso calc R 1 1
C C4 0.7874(4) 0.38856(16) 0.0476(4) 0.0481(7) Uani d . 1 1
H H4A 0.7393 0.3799 -0.0717 0.058 Uiso calc R 1 1
H H4B 0.7072 0.4264 0.0661 0.058 Uiso calc R 1 1

loop_
_atom_site_aniso_label
_atom_site_aniso_U_11
_atom_site_aniso_U_22
_atom_site_aniso_U_33
_atom_site_aniso_U_12
_atom_site_aniso_U_13
_atom_site_aniso_U_23
N4 0.0205(10) 0.0275(10) 0.0382(11) 0.0007(7) 0.0113(9) 0.0027(8)
C9 0.0290(13) 0.0301(13) 0.079(2) 0.0015(10) 0.0275(14) 0.0015(13)
C10 0.0374(15) 0.0263(12) 0.080(2) -0.0011(10) 0.0303(15) -0.0013(13)
C8 0.0236(12) 0.0295(11) 0.0370(13) 0.0006(9) 0.0128(10) 0.0031(9)
N3 0.0224(10) 0.0295(10) 0.0472(12) -0.0034(8) 0.0126(9) 0.0058(9)
C7 0.0240(13) 0.0422(15) 0.0624(18) -0.0085(11) 0.0085(13) 0.0115(13)
C6 0.0279(13) 0.0359(13) 0.0446(14) -0.0107(10) 0.0078(11) 0.0010(11)
Ni1 0.01420(19) 0.0230(2) 0.0300(2) -0.00183(14) 0.00640(16) -0.00287(15)
Cl1 0.0247(3) 0.0419(3) 0.0393(3) -0.0057(2) 0.0139(3) -0.0037(2)
N1 0.0174(9) 0.0279(9) 0.0321(10) -0.0033(7) 0.0066(8) -0.0038(8)
N2 0.0238(10) 0.0306(10) 0.0337(10) -0.0097(8) 0.0023(9) 0.0023(8)
C3 0.0225(12) 0.0410(13) 0.0327(12) -0.0079(10) 0.0086(10) -0.0021(10)
C1 0.0283(13) 0.0310(12) 0.0390(13) -0.0020(9) 0.0157(11) -0.0035(10)
C2 0.0390(14) 0.0321(12) 0.0305(12) -0.0053(10) 0.0089(11) -0.0053(10)
C5 0.0253(13) 0.0344(13) 0.0570(17) -0.0059(10) 0.0086(12) 0.0077(12)
C4 0.0254(13) 0.0481(16) 0.0522(16) -0.0159(11) -0.0041(12) 0.0121(13)

loop_
_atom_type_symbol
_atom_type_description
_atom_type_scat_dispersion_real
_atom_type_scat_dispersion_imag
_atom_type_scat_source
C C 0.0033 0.0016 'International Tables Vol C Tables 4.2.6.8 and 6.1.1.4'
H H 0.0000 0.0000 'International Tables Vol C Tables 4.2.6.8 and 6.1.1.4'
N N 0.0061 0.0033 'International Tables Vol C Tables 4.2.6.8 and 6.1.1.4'
Cl Cl 0.1484 0.1585 'International Tables Vol C Tables 4.2.6.8 and 6.1.1.4'
Ni Ni 0.3393 1.1124 'International Tables Vol C Tables 4.2.6.8 and 6.1.1.4'

loop_
_geom_angle_atom_site_label_1
_geom_angle_atom_site_label_2
_geom_angle_atom_site_label_3
_geom_angle_site_symmetry_1
_geom_angle_site_symmetry_3
_geom_angle
C8 N4 C9 . . 105.1(2)
C8 N4 Ni1 . 2_645 128.15(16)
C9 N4 Ni1 . 2_645 126.43(16)
C10 C9 N4 . . 110.2(2)
C10 C9 H9 . . 124.9
N4 C9 H9 . . 124.9
C9 C10 N3 . . 105.9(2)
C9 C10 H10 . . 127.0
N3 C10 H10 . . 127.0
N4 C8 N3 . . 111.9(2)
N4 C8 H8 . . 124.1
N3 C8 H8 . . 124.1
C8 N3 C10 . . 106.9(2)
C8 N3 C7 . . 126.4(2)
C10 N3 C7 . . 126.4(2)
N3 C7 C6 . . 114.2(2)
N3 C7 H7A . . 108.7
C6 C7 H7A . . 108.7
N3 C7 H7B . . 108.7
C6 C7 H7B . . 108.7
H7A C7 H7B . . 107.6
C7 C6 C5 . . 111.5(2)
C7 C6 H6A . . 109.3
C5 C6 H6A . . 109.3
C7 C6 H6B . . 109.3
C5 C6 H6B . . 109.3
H6A C6 H6B . . 108.0
N4 Ni1 N4 4_766 2_655 180.0
N4 Ni1 N1 4_766 3_866 90.26(8)
N4 Ni1 N1 2_655 3_866 89.74(8)
N4 Ni1 N1 4_766 . 89.74(8)
N4 Ni1 N1 2_655 . 90.26(8)
N1 Ni1 N1 3_866 . 180.0000(10)
N4 Ni1 Cl1 4_766 . 90.19(6)
N4 Ni1 Cl1 2_655 . 89.81(6)
N1 Ni1 Cl1 3_866 . 90.51(6)
N1 Ni1 Cl1 . . 89.49(6)
N4 Ni1 Cl1 4_766 3_866 89.81(6)
N4 Ni1 Cl1 2_655 3_866 90.19(6)
N1 Ni1 Cl1 3_866 3_866 89.49(6)
N1 Ni1 Cl1 . 3_866 90.51(6)
Cl1 Ni1 Cl1 . 3_866 180.0
C3 N1 C1 . . 105.3(2)
C3 N1 Ni1 . . 127.33(17)
C1 N1 Ni1 . . 127.36(15)
C3 N2 C2 . . 107.1(2)
C3 N2 C4 . . 125.4(2)
C2 N2 C4 . . 127.5(2)
N1 C3 N2 . . 111.4(2)
N1 C3 H3 . . 124.3
N2 C3 H3 . . 124.3
C2 C1 N1 . . 110.0(2)
C2 C1 H1 . . 125.0
N1 C1 H1 . . 125.0
C1 C2 N2 . . 106.2(2)
C1 C2 H2 . . 126.9
N2 C2 H2 . . 126.9
C4 C5 C6 . . 116.1(2)
C4 C5 H5A . . 108.3
C6 C5 H5A . . 108.3
C4 C5 H5B . . 108.3
C6 C5 H5B . . 108.3
H5A C5 H5B . . 107.4
N2 C4 C5 . . 111.6(2)
N2 C4 H4A . . 109.3
C5 C4 H4A . . 109.3
N2 C4 H4B . . 109.3
C5 C4 H4B . . 109.3
H4A C4 H4B . . 108.0

loop_
_geom_bond_atom_site_label_1
_geom_bond_atom_site_label_2
_geom_bond_site_symmetry_2
_geom_bond_distance
_geom_bond_publ_flag
N4 C8 . 1.316(3) ?
N4 C9 . 1.368(3) ?
N4 Ni1 2_645 2.0980(19) ?
C9 C10 . 1.355(4) ?
C9 H9 . 0.9300 ?
C10 N3 . 1.368(3) ?
C10 H10 . 0.9300 ?
C8 N3 . 1.342(3) ?
C8 H8 . 0.9300 ?
N3 C7 . 1.467(3) ?
C7 C6 . 1.499(4) ?
C7 H7A . 0.9700 ?
C7 H7B . 0.9700 ?
C6 C5 . 1.512(3) ?
C6 H6A . 0.9700 ?
C6 H6B . 0.9700 ?
Ni1 N4 4_766 2.0980(19) ?
Ni1 N4 2_655 2.0980(19) y
Ni1 N1 3_866 2.111(2) ?
Ni1 N1 . 2.111(2) y
Ni1 Cl1 . 2.5270(8) y
Ni1 Cl1 3_866 2.5270(8) ?
N1 C3 . 1.319(3) ?
N1 C1 . 1.371(3) ?
N2 C3 . 1.346(3) ?
N2 C2 . 1.366(3) ?
N2 C4 . 1.469(3) ?
C3 H3 . 0.9300 ?
C1 C2 . 1.353(3) ?
C1 H1 . 0.9300 ?
C2 H2 . 0.9300 ?
C5 C4 . 1.480(4) ?
C5 H5A . 0.9700 ?
C5 H5B . 0.9700 ?
C4 H4A . 0.9700 ?
C4 H4B . 0.9700 ?
